data_2230449
loop_
_publ_author_name
'Ge, Ji-long'
'Qian, Xiao-min'

_publ_section_title
;
 <i>N</i>^6^-(4-Fluorobenzyl)-3-nitropyridine-2,6-diamine
;
_journal_coeditor_code PV2411
_journal_issue 6
_journal_name_full 'Acta Crystallographica Section E'
_journal_page_first o1481
_journal_paper_doi 10.1107/S1600536811018642
_journal_volume 67
_journal_year 2011
_chemical_formula_iupac 'C12 H11 F N4 O2'
_chemical_formula_moiety 'C12 H11 F N4 O2'
_chemical_formula_sum 'C12 H11 F N4 O2'
_chemical_formula_weight 262.25
_chemical_name_systematic
;
<i>N</i>^6^-(4-Fluorobenzyl)-3-nitropyridine-2,6-diamine
;
_space_group_IT_number 14
_symmetry_cell_setting monoclinic
_symmetry_space_group_name_Hall '-P 2yn'
_symmetry_space_group_name_H-M 'P 1 21/n 1'
_atom_sites_solution_hydrogens geom
_atom_sites_solution_primary direct
_atom_sites_solution_secondary difmap
_audit_creation_method SHELXL-97
_cell_angle_alpha 90.00
_cell_angle_beta 109.8270(10)
_cell_angle_gamma 90.00
_cell_formula_units_Z 4
_cell_length_a 14.8187(14)
_cell_length_b 5.9972(6)
_cell_length_c 14.8840(15)
_cell_measurement_reflns_used 1144
_cell_measurement_temperature 298(2)
_cell_measurement_theta_max 26.866
_cell_measurement_theta_min 2.386
_cell_volume 1244.3(2)
_computing_cell_refinement 'CrystalClear (Rigaku, 2005)'
_computing_data_collection 'CrystalClear (Rigaku, 2005)'
_computing_data_reduction 'CrystalClear (Rigaku, 2005)'
_computing_molecular_graphics
;
ORTEP-3 for Windows (Farrugia, 1997) and PLATON (Spek, 2009)
;
_computing_publication_material 'SHELXL97 (Sheldrick, 2008)'
_computing_structure_refinement 'SHELXL97 (Sheldrick, 2008)'
_computing_structure_solution 'SHELXS97 (Sheldrick, 2008)'
_diffrn_ambient_temperature 298(2)
_diffrn_detector_area_resol_mean 8.192
_diffrn_measured_fraction_theta_full 0.998
_diffrn_measured_fraction_theta_max 0.998
_diffrn_measurement_device_type 'Rigaku SCXmini CCD'
_diffrn_measurement_method '\f and \w'
_diffrn_radiation_monochromator graphite
_diffrn_radiation_source 'fine-focus sealed tube'
_diffrn_radiation_type MoK\a
_diffrn_radiation_wavelength 0.71073
_diffrn_reflns_av_R_equivalents 0.0562
_diffrn_reflns_av_sigmaI/netI 0.0569
_diffrn_reflns_limit_h_max 17
_diffrn_reflns_limit_h_min -14
_diffrn_reflns_limit_k_max 7
_diffrn_reflns_limit_k_min -5
_diffrn_reflns_limit_l_max 17
_diffrn_reflns_limit_l_min -17
_diffrn_reflns_number 5923
_diffrn_reflns_theta_full 25.02
_diffrn_reflns_theta_max 25.02
_diffrn_reflns_theta_min 2.39
_diffrn_standards_number 0
_exptl_absorpt_coefficient_mu 0.109
_exptl_absorpt_correction_T_max 0.9881
_exptl_absorpt_correction_T_min 0.9597
_exptl_absorpt_correction_type multi-scan
_exptl_absorpt_process_details '(CrystalClear; Rigaku, 2005)'
_exptl_crystal_colour yellow
_exptl_crystal_density_diffrn 1.400
_exptl_crystal_density_method 'not measured'
_exptl_crystal_description Prism
_exptl_crystal_F_000 544
_exptl_crystal_size_max 0.38
_exptl_crystal_size_mid 0.15
_exptl_crystal_size_min 0.11
_refine_diff_density_max 0.214
_refine_diff_density_min -0.218
_refine_ls_extinction_method none
_refine_ls_goodness_of_fit_ref 1.025
_refine_ls_hydrogen_treatment constr
_refine_ls_matrix_type full
_refine_ls_number_parameters 227
_refine_ls_number_reflns 2184
_refine_ls_number_restraints 0
_refine_ls_restrained_S_all 1.025
_refine_ls_R_factor_all 0.1027
_refine_ls_R_factor_gt 0.0523
_refine_ls_shift/su_max 0.001
_refine_ls_shift/su_mean 0.000
_refine_ls_structure_factor_coef Fsqd
_refine_ls_weighting_details 'calc w=1/[\s^2^(Fo^2^)+(0.0585P)^2^] where P=(Fo^2^+2Fc^2^)/3'
_refine_ls_weighting_scheme calc
_refine_ls_wR_factor_gt 0.1216
_refine_ls_wR_factor_ref 0.1403
_reflns_number_gt 1169
_reflns_number_total 2184
_reflns_threshold_expression I>2\s(I)
_cod_data_source_file pv2411.cif
_cod_data_source_block I
_cod_original_sg_symbol_H-M 'P 21/n'
_cod_database_code 2230449
_cod_database_fobs_code 2230449

loop_
_symmetry_equiv_pos_as_xyz
'x, y, z'
'-x+1/2, y+1/2, -z+1/2'
'-x, -y, -z'
'x-1/2, -y-1/2, z-1/2'

loop_
_atom_site_type_symbol
_atom_site_label
_atom_site_fract_x
_atom_site_fract_y
_atom_site_fract_z
_atom_site_U_iso_or_equiv
_atom_site_adp_type
_atom_site_calc_flag
_atom_site_refinement_flags
_atom_site_occupancy
_atom_site_symmetry_multiplicity
_atom_site_disorder_assembly
_atom_site_disorder_group
F F1 0.6846(16) 0.5113(18) 0.0036(13) 0.121(4) Uani d P 0.59(3) 1 A 1
F F1' 0.7330(17) 0.538(2) 0.050(2) 0.105(5) Uani d P 0.41(3) 1 A 2
N N1 0.55771(13) 0.2584(4) 0.46588(14) 0.0474(6) Uani d . 1 1 . .
N N2 0.49151(15) 0.4615(4) 0.33021(15) 0.0608(7) Uani d . 1 1 . .
H H2 0.4453 0.3666 0.3173 0.073 Uiso calc R 1 1 . .
N N3 0.61662(15) 0.0425(4) 0.59818(14) 0.0597(7) Uani d . 1 1 . .
H H3A 0.5670 -0.0413 0.5754 0.072 Uiso calc R 1 1 . .
H H3B 0.6593 0.0109 0.6523 0.072 Uiso calc R 1 1 . .
N N4 0.78769(16) 0.3201(4) 0.66405(17) 0.0611(7) Uani d . 1 1 . .
O O1 0.78379(14) 0.1726(4) 0.72145(14) 0.0792(7) Uani d . 1 1 . .
O O2 0.86264(15) 0.4308(4) 0.68041(15) 0.0852(7) Uani d . 1 1 . .
C C1 0.56363(18) 0.4356(5) 0.41323(18) 0.0487(7) Uani d . 1 1 . .
C C2 0.6413(2) 0.5883(5) 0.4429(2) 0.0604(8) Uani d . 1 1 . .
H H2A 0.6429 0.7126 0.4061 0.072 Uiso calc R 1 1 . .
C C3 0.71288(19) 0.5481(5) 0.5260(2) 0.0581(8) Uani d . 1 1 . .
H H3 0.7649 0.6448 0.5463 0.070 Uiso calc R 1 1 . .
C C4 0.70977(17) 0.3639(4) 0.58174(18) 0.0488(7) Uani d . 1 1 . .
C C5 0.62743(17) 0.2205(4) 0.54982(17) 0.0454(6) Uani d . 1 1 . .
C C6 0.4844(2) 0.6355(5) 0.2601(2) 0.0666(8) Uani d . 1 1 A .
H H6A 0.5020 0.7765 0.2934 0.080 Uiso calc R 1 1 . .
H H6B 0.4180 0.6470 0.2188 0.080 Uiso calc R 1 1 . .
C C7 0.5459(2) 0.6006(5) 0.1989(2) 0.0611(8) Uani d . 1 1 . .
C C8 0.6128(14) 0.425(4) 0.2145(16) 0.067(4) Uani d P 0.59(3) 1 A 1
H H8 0.6195 0.3224 0.2632 0.081 Uiso calc PR 0.59(3) 1 A 1
C C9 0.669(3) 0.407(6) 0.156(3) 0.097(7) Uani d P 0.59(3) 1 A 1
H H9 0.7225 0.3149 0.1712 0.116 Uiso calc PR 0.59(3) 1 A 1
C C10 0.6390(18) 0.540(6) 0.071(2) 0.087(6) Uani d P 0.59(3) 1 A 1
C C11 0.5858(15) 0.726(3) 0.0609(13) 0.082(4) Uani d P 0.59(3) 1 A 1
H H11 0.5823 0.8329 0.0145 0.099 Uiso calc PR 0.59(3) 1 A 1
C C12 0.5373(18) 0.747(4) 0.1241(16) 0.072(4) Uani d P 0.59(3) 1 A 1
H H12 0.4958 0.8669 0.1164 0.086 Uiso calc PR 0.59(3) 1 A 1
C C8' 0.581(2) 0.398(6) 0.186(2) 0.081(6) Uani d P 0.41(3) 1 A 2
H H8' 0.5631 0.2733 0.2137 0.097 Uiso calc PR 0.41(3) 1 A 2
C C9' 0.641(3) 0.369(8) 0.134(3) 0.086(8) Uani d P 0.41(3) 1 A 2
H H9' 0.6603 0.2268 0.1225 0.103 Uiso calc PR 0.41(3) 1 A 2
C C10' 0.673(3) 0.559(7) 0.098(3) 0.078(7) Uani d P 0.41(3) 1 A 2
C C11' 0.626(2) 0.753(4) 0.099(2) 0.082(6) Uani d P 0.41(3) 1 A 2
H H11' 0.6350 0.8719 0.0630 0.099 Uiso calc PR 0.41(3) 1 A 2
C C12' 0.566(2) 0.782(7) 0.152(3) 0.080(7) Uani d P 0.41(3) 1 A 2
H H12' 0.5393 0.9213 0.1550 0.096 Uiso calc PR 0.41(3) 1 A 2

loop_
_atom_site_aniso_label
_atom_site_aniso_U_11
_atom_site_aniso_U_22
_atom_site_aniso_U_33
_atom_site_aniso_U_12
_atom_site_aniso_U_13
_atom_site_aniso_U_23
F1 0.158(10) 0.109(4) 0.135(8) 0.014(5) 0.100(7) 0.009(5)
F1' 0.124(10) 0.090(5) 0.141(11) 0.018(6) 0.097(9) 0.018(6)
N1 0.0386(12) 0.0553(15) 0.0437(12) -0.0061(10) 0.0080(10) 0.0023(11)
N2 0.0504(14) 0.0698(17) 0.0557(14) -0.0039(11) 0.0096(12) 0.0163(12)
N3 0.0514(13) 0.0679(17) 0.0481(12) -0.0160(12) 0.0016(11) 0.0080(12)
N4 0.0469(15) 0.0722(18) 0.0548(15) -0.0129(13) 0.0050(13) -0.0155(14)
O1 0.0631(13) 0.0991(18) 0.0574(12) -0.0146(12) -0.0030(10) 0.0125(12)
O2 0.0537(13) 0.0941(18) 0.0881(15) -0.0231(12) -0.0015(11) -0.0111(13)
C1 0.0441(15) 0.0529(18) 0.0504(15) -0.0001(13) 0.0180(13) 0.0025(14)
C2 0.0638(18) 0.0505(19) 0.0666(19) -0.0090(15) 0.0218(16) 0.0059(14)
C3 0.0485(16) 0.0545(19) 0.0687(18) -0.0170(14) 0.0165(15) -0.0079(16)
C4 0.0418(15) 0.0527(18) 0.0478(15) -0.0069(12) 0.0100(13) -0.0068(13)
C5 0.0399(14) 0.0534(18) 0.0417(14) -0.0054(13) 0.0121(12) -0.0031(13)
C6 0.0653(19) 0.071(2) 0.0636(18) 0.0142(16) 0.0224(16) 0.0190(16)
C7 0.0670(19) 0.054(2) 0.0666(19) 0.0078(16) 0.0278(16) 0.0107(16)
C8 0.078(9) 0.056(7) 0.074(8) 0.010(6) 0.034(7) 0.010(6)
C9 0.108(15) 0.074(14) 0.122(15) 0.017(10) 0.056(12) 0.005(9)
C10 0.101(14) 0.081(11) 0.102(13) 0.014(11) 0.063(10) 0.009(9)
C11 0.101(10) 0.073(7) 0.083(8) 0.011(7) 0.044(7) 0.024(6)
C12 0.082(11) 0.064(9) 0.079(10) 0.015(7) 0.039(8) 0.019(7)
C8' 0.101(18) 0.060(9) 0.090(16) -0.004(11) 0.045(12) 0.012(10)
C9' 0.11(2) 0.057(12) 0.111(19) 0.010(13) 0.069(16) 0.007(13)
C10' 0.096(18) 0.057(10) 0.11(2) -0.003(13) 0.066(14) 0.010(12)
C11' 0.098(14) 0.067(9) 0.098(14) -0.004(9) 0.054(11) 0.019(10)
C12' 0.091(17) 0.062(10) 0.097(19) 0.003(11) 0.044(13) 0.010(11)

loop_
_atom_type_symbol
_atom_type_description
_atom_type_scat_dispersion_real
_atom_type_scat_dispersion_imag
_atom_type_scat_source
C C 0.0033 0.0016 'International Tables Vol C Tables 4.2.6.8 and 6.1.1.4'
H H 0.0000 0.0000 'International Tables Vol C Tables 4.2.6.8 and 6.1.1.4'
N N 0.0061 0.0033 'International Tables Vol C Tables 4.2.6.8 and 6.1.1.4'
O O 0.0106 0.0060 'International Tables Vol C Tables 4.2.6.8 and 6.1.1.4'
F F 0.0171 0.0103 'International Tables Vol C Tables 4.2.6.8 and 6.1.1.4'

loop_
_geom_angle_atom_site_label_1
_geom_angle_atom_site_label_2
_geom_angle_atom_site_label_3
_geom_angle_site_symmetry_1
_geom_angle_site_symmetry_3
_geom_angle
_geom_angle_publ_flag
C1 N1 C5 . . 119.7(2) ?
C1 N2 C6 . . 125.8(2) ?
C1 N2 H2 . . 117.1 ?
C6 N2 H2 . . 117.1 ?
C5 N3 H3A . . 120.0 ?
C5 N3 H3B . . 120.0 ?
H3A N3 H3B . . 120.0 ?
O1 N4 O2 . . 119.4(2) ?
O1 N4 C4 . . 121.3(2) ?
O2 N4 C4 . . 119.3(3) ?
N2 C1 N1 . . 116.1(2) ?
N2 C1 C2 . . 121.4(3) ?
N1 C1 C2 . . 122.5(2) ?
C3 C2 C1 . . 118.1(3) ?
C3 C2 H2A . . 120.9 ?
C1 C2 H2A . . 120.9 ?
C2 C3 C4 . . 120.9(3) ?
C2 C3 H3 . . 119.6 ?
C4 C3 H3 . . 119.6 ?
C3 C4 N4 . . 119.2(2) ?
C3 C4 C5 . . 118.3(2) ?
N4 C4 C5 . . 122.4(2) ?
N3 C5 N1 . . 116.4(2) ?
N3 C5 C4 . . 123.2(2) ?
N1 C5 C4 . . 120.4(2) ?
N2 C6 C7 . . 115.0(2) ?
N2 C6 H6A . . 108.5 ?
C7 C6 H6A . . 108.5 ?
N2 C6 H6B . . 108.5 ?
C7 C6 H6B . . 108.5 ?
H6A C6 H6B . . 107.5 ?
C8' C7 C12' . . 119(2) ?
C8' C7 C12 . . 112.9(17) ?
C12' C7 C12 . . 21.8(14) ?
C8' C7 C8 . . 22.5(12) ?
C12' C7 C8 . . 114.4(19) ?
C12 C7 C8 . . 118.1(15) ?
C8' C7 C6 . . 123.0(15) ?
C12' C7 C6 . . 118.4(18) ?
C12 C7 C6 . . 119.2(12) ?
C8 C7 C6 . . 122.6(10) ?
C9 C8 C7 . . 119(2) ?
C9 C8 H8 . . 120.4 ?
C7 C8 H8 . . 120.4 ?
C8 C9 C10 . . 116(3) ?
C8 C9 H9 . . 122.0 ?
C10 C9 H9 . . 122.0 ?
C11 C10 F1 . . 116(2) ?
C11 C10 C9 . . 123(3) ?
F1 C10 C9 . . 119(3) ?
C10 C11 C12 . . 115(2) ?
C10 C11 H11 . . 122.5 ?
C12 C11 H11 . . 122.5 ?
C11 C12 C7 . . 125(2) ?
C11 C12 H12 . . 117.7 ?
C7 C12 H12 . . 117.7 ?
C7 C8' C9' . . 123(3) ?
C7 C8' H8' . . 118.7 ?
C9' C8' H8' . . 118.7 ?
C8' C9' C10' . . 119(4) ?
C8' C9' H9' . . 120.7 ?
C10' C9' H9' . . 120.7 ?
F1' C10' C11' . . 122(3) ?
F1' C10' C9' . . 120(4) ?
C11' C10' C9' . . 116(4) ?
C10' C11' C12' . . 123(3) ?
C10' C11' H11' . . 118.3 ?
C12' C11' H11' . . 118.3 ?
C7 C12' C11' . . 119(3) ?
C7 C12' H12' . . 120.7 ?
C11' C12' H12' . . 120.7 ?

loop_
_geom_bond_atom_site_label_1
_geom_bond_atom_site_label_2
_geom_bond_site_symmetry_2
_geom_bond_distance
_geom_bond_publ_flag
F1 C10 . 1.39(3) ?
F1' C10' . 1.32(4) ?
N1 C1 . 1.341(3) ?
N1 C5 . 1.343(3) ?
N2 C1 . 1.341(3) ?
N2 C6 . 1.454(3) ?
N2 H2 . 0.8600 ?
N3 C5 . 1.327(3) ?
N3 H3A . 0.8600 ?
N3 H3B . 0.8600 ?
N4 O1 . 1.245(3) ?
N4 O2 . 1.245(3) ?
N4 C4 . 1.394(3) ?
C1 C2 . 1.419(4) ?
C2 C3 . 1.350(4) ?
C2 H2A . 0.9300 ?
C3 C4 . 1.392(4) ?
C3 H3 . 0.9300 ?
C4 C5 . 1.436(3) ?
C6 C7 . 1.506(4) ?
C6 H6A . 0.9700 ?
C6 H6B . 0.9700 ?
C7 C8' . 1.36(3) ?
C7 C12' . 1.38(4) ?
C7 C12 . 1.39(3) ?
C7 C8 . 1.41(2) ?
C8 C9 . 1.40(4) ?
C8 H8 . 0.9300 ?
C9 C10 . 1.43(5) ?
C9 H9 . 0.9300 ?
C10 C11 . 1.35(4) ?
C11 C12 . 1.37(3) ?
C11 H11 . 0.9300 ?
C12 H12 . 0.9300 ?
C8' C9' . 1.38(6) ?
C8' H8' . 0.9300 ?
C9' C10' . 1.41(7) ?
C9' H9' . 0.9300 ?
C10' C11' . 1.36(5) ?
C11' C12' . 1.38(4) ?
C11' H11' . 0.9300 ?
C12' H12' . 0.9300 ?

loop_
_geom_hbond_atom_site_label_D
_geom_hbond_atom_site_label_H
_geom_hbond_atom_site_label_A
_geom_hbond_site_symmetry_A
_geom_hbond_distance_DH
_geom_hbond_distance_HA
_geom_hbond_distance_DA
_geom_hbond_angle_DHA
N3 H3B O1 . 0.86 2.03 2.651(3) 129
N3 H3A N1 3_656 0.86 2.17 3.028(3) 174
N2 H2 O1 4_565 0.86 2.35 3.060(3) 141

loop_
_geom_torsion_atom_site_label_1
_geom_torsion_atom_site_label_2
_geom_torsion_atom_site_label_3
_geom_torsion_atom_site_label_4
_geom_torsion_site_symmetry_1
_geom_torsion_site_symmetry_2
_geom_torsion_site_symmetry_3
_geom_torsion_site_symmetry_4
_geom_torsion
_geom_torsion_publ_flag
C6 N2 C1 N1 . . . . -177.6(2) ?
C6 N2 C1 C2 . . . . 2.4(4) ?
C5 N1 C1 N2 . . . . 179.7(2) ?
C5 N1 C1 C2 . . . . -0.3(4) ?
N2 C1 C2 C3 . . . . -178.1(2) ?
N1 C1 C2 C3 . . . . 2.0(4) ?
C1 C2 C3 C4 . . . . -0.9(4) ?
C2 C3 C4 N4 . . . . 176.0(2) ?
C2 C3 C4 C5 . . . . -1.5(4) ?
O1 N4 C4 C3 . . . . 171.9(3) ?
O2 N4 C4 C3 . . . . -8.0(4) ?
O1 N4 C4 C5 . . . . -10.7(4) ?
O2 N4 C4 C5 . . . . 169.3(2) ?
C1 N1 C5 N3 . . . . 179.8(2) ?
C1 N1 C5 C4 . . . . -2.3(3) ?
C3 C4 C5 N3 . . . . -179.0(2) ?
N4 C4 C5 N3 . . . . 3.6(4) ?
C3 C4 C5 N1 . . . . 3.2(4) ?
N4 C4 C5 N1 . . . . -174.2(2) ?
C1 N2 C6 C7 . . . . 77.2(3) ?
N2 C6 C7 C8' . . . . 20.6(16) ?
N2 C6 C7 C12' . . . . -161.0(15) ?
N2 C6 C7 C12 . . . . 174.1(10) ?
N2 C6 C7 C8 . . . . -6.3(10) ?
C8' C7 C8 C9 . . . . 83(6) ?
C12' C7 C8 C9 . . . . -23(2) ?
C12 C7 C8 C9 . . . . 1.3(19) ?
C6 C7 C8 C9 . . . . -178.4(13) ?
C7 C8 C9 C10 . . . . -14(3) ?
C8 C9 C10 C11 . . . . 24(3) ?
C8 C9 C10 F1 . . . . -172.7(18) ?
F1 C10 C11 C12 . . . . 176.8(13) ?
C9 C10 C11 C12 . . . . -19(3) ?
C10 C11 C12 C7 . . . . 5(2) ?
C8' C7 C12 C11 . . . . -21(2) ?
C12' C7 C12 C11 . . . . 89(8) ?
C8 C7 C12 C11 . . . . 3.6(19) ?
C6 C7 C12 C11 . . . . -176.7(11) ?
C12' C7 C8' C9' . . . . 5(3) ?
C12 C7 C8' C9' . . . . 29(3) ?
C8 C7 C8' C9' . . . . -80(6) ?
C6 C7 C8' C9' . . . . -177(2) ?
C7 C8' C9' C10' . . . . 5(4) ?
C8' C9' C10' F1' . . . . 178(3) ?
C8' C9' C10' C11' . . . . -14(5) ?
F1' C10' C11' C12' . . . . -177.8(19) ?
C9' C10' C11' C12' . . . . 15(4) ?
C8' C7 C12' C11' . . . . -5(2) ?
C12 C7 C12' C11' . . . . -85(8) ?
C8 C7 C12' C11' . . . . 20(2) ?
C6 C7 C12' C11' . . . . 176.8(13) ?
C10' C11' C12' C7 . . . . -6(3) ?
